data_4325208
loop_
_publ_author_name
'Michael L. Singleton'
'Danielle J. Crouthers'
'Robert P. Duttweiler'
'Joseph H. Reibenspies'
'Marcetta Y. Darensbourg'

_publ_section_title
;
 Sulfonated Diiron Complexes as Water-Soluble Models of the
 [Fe-Fe]-Hydrogenase Enzyme Active Site
;
_journal_name_full 'Inorganic Chemistry'
_journal_page_first 5015
_journal_page_last 5026
_journal_paper_doi 10.1021/ic200272x
_journal_volume 50
_journal_year 2011
_chemical_formula_sum 'C39 H43 Fe2 N2 O8 P S3'
_chemical_formula_weight 906.60
_chemical_name_systematic
;
 ?
;
_space_group_IT_number 2
_symmetry_cell_setting triclinic
_symmetry_space_group_name_Hall '-P 1'
_symmetry_space_group_name_H-M 'P -1'
_atom_sites_solution_hydrogens geom
_atom_sites_solution_primary direct
_atom_sites_solution_secondary difmap
_audit_creation_method SHELXL-97
_cell_angle_alpha 102.336(6)
_cell_angle_beta 93.946(6)
_cell_angle_gamma 90.895(6)
_cell_formula_units_Z 2
_cell_length_a 10.1101(18)
_cell_length_b 11.2927(19)
_cell_length_c 18.607(3)
_cell_measurement_reflns_used 3567
_cell_measurement_temperature 110(2)
_cell_measurement_theta_max 62.03
_cell_measurement_theta_min 2.44
_cell_volume 2069.4(6)
_computing_cell_refinement 'Bruker FRAMBO'
_computing_data_collection 'Bruker FRAMBO'
_computing_data_reduction 'Bruker SAINT'
_computing_molecular_graphics 'Bruker SHELXTL'
_computing_publication_material 'Bruker SHELXTL'
_computing_structure_refinement 'SHELXL-97 (Sheldrick, 2008)'
_computing_structure_solution 'SHELXS-97 (Sheldrick, 2008)'
_diffrn_ambient_temperature 110(2)
_diffrn_measured_fraction_theta_full 0.879
_diffrn_measured_fraction_theta_max 0.879
_diffrn_measurement_device_type 'MWPC area detector'
_diffrn_measurement_method 'phi and omega scans'
_diffrn_radiation_monochromator graphite
_diffrn_radiation_source 'fine-focus sealed tube'
_diffrn_radiation_type CuK\a
_diffrn_radiation_wavelength 1.54178
_diffrn_reflns_av_R_equivalents 0.0470
_diffrn_reflns_av_sigmaI/netI 0.0762
_diffrn_reflns_limit_h_max 9
_diffrn_reflns_limit_h_min -11
_diffrn_reflns_limit_k_max 12
_diffrn_reflns_limit_k_min -12
_diffrn_reflns_limit_l_max 20
_diffrn_reflns_limit_l_min -18
_diffrn_reflns_number 13738
_diffrn_reflns_theta_full 60.00
_diffrn_reflns_theta_max 60.00
_diffrn_reflns_theta_min 2.44
_exptl_absorpt_coefficient_mu 7.838
_exptl_absorpt_correction_T_max 0.5078
_exptl_absorpt_correction_T_min 0.3032
_exptl_absorpt_correction_type multi-scan
_exptl_absorpt_process_details sadabs
_exptl_crystal_colour red
_exptl_crystal_density_diffrn 1.455
_exptl_crystal_description Block
_exptl_crystal_F_000 940
_exptl_crystal_size_max 0.20
_exptl_crystal_size_mid 0.10
_exptl_crystal_size_min 0.10
_refine_diff_density_max 0.381
_refine_diff_density_min -0.351
_refine_diff_density_rms 0.059
_refine_ls_extinction_method none
_refine_ls_goodness_of_fit_ref 1.026
_refine_ls_hydrogen_treatment constr
_refine_ls_matrix_type full
_refine_ls_number_parameters 500
_refine_ls_number_reflns 5405
_refine_ls_number_restraints 0
_refine_ls_restrained_S_all 1.026
_refine_ls_R_factor_all 0.0895
_refine_ls_R_factor_gt 0.0516
_refine_ls_shift/su_max 0.015
_refine_ls_shift/su_mean 0.000
_refine_ls_structure_factor_coef Fsqd
_refine_ls_weighting_details 'calc w=1/[\s^2^(Fo^2^)+(0.0540P)^2^+0.0000P] where P=(Fo^2^+2Fc^2^)/3'
_refine_ls_weighting_scheme calc
_refine_ls_wR_factor_gt 0.1012
_refine_ls_wR_factor_ref 0.1108
_reflns_number_gt 3597
_reflns_number_total 5405
_reflns_threshold_expression >2sigma(I)
_cod_data_source_file ic200272x_si_003.cif
_cod_data_source_block mike
_cod_database_code 4325208

loop_
_symmetry_equiv_pos_as_xyz
'x, y, z'
'-x, -y, -z'

loop_
_atom_site_label
_atom_site_type_symbol
_atom_site_fract_x
_atom_site_fract_y
_atom_site_fract_z
_atom_site_U_iso_or_equiv
_atom_site_adp_type
_atom_site_occupancy
_atom_site_symmetry_multiplicity
_atom_site_calc_flag
_atom_site_refinement_flags
Fe1 Fe 0.29336(7) 0.11283(7) 0.30987(4) 0.0419(2) Uani 1 1 d .
Fe2 Fe 0.26128(7) -0.07216(6) 0.36164(4) 0.0389(2) Uani 1 1 d .
S1 S 0.45810(12) 0.03394(11) 0.37249(7) 0.0448(4) Uani 1 1 d .
S2 S 0.27184(12) -0.07845(11) 0.23936(6) 0.0421(3) Uani 1 1 d .
S3 S 0.72819(15) 0.25651(17) 0.03055(9) 0.0690(5) Uani 1 1 d .
P1 P 0.29741(12) -0.26204(11) 0.37559(7) 0.0402(4) Uani 1 1 d .
O4 O -0.0252(4) -0.1029(4) 0.3392(2) 0.0890(14) Uani 1 1 d .
O5 O 0.2354(4) 0.0399(4) 0.5151(2) 0.0940(15) Uani 1 1 d .
O2 O 0.2674(5) 0.3007(4) 0.4414(2) 0.0944(15) Uani 1 1 d .
O3 O 0.0190(4) 0.1368(4) 0.2577(2) 0.0772(13) Uani 1 1 d .
O1 O 0.4142(4) 0.2773(3) 0.2289(2) 0.0809(13) Uani 1 1 d .
O7 O 0.6185(5) 0.3146(6) 0.0072(4) 0.179(3) Uani 1 1 d .
O8 O 0.7742(5) 0.1637(5) -0.0297(3) 0.142(2) Uani 1 1 d .
O9 O 0.8357(3) 0.3356(3) 0.06774(18) 0.0639(10) Uani 1 1 d .
N1 N 0.5451(4) -0.0526(4) 0.2306(2) 0.0486(11) Uani 1 1 d .
N2 N 0.2027(4) 0.2788(4) -0.0191(2) 0.0509(11) Uani 1 1 d .
C1 C 0.3724(5) 0.2079(5) 0.2584(3) 0.0550(15) Uani 1 1 d .
C2 C 0.2799(6) 0.2271(5) 0.3897(3) 0.0594(17) Uani 1 1 d .
C3 C 0.1277(6) 0.1280(5) 0.2782(3) 0.0557(16) Uani 1 1 d .
C4 C 0.0880(6) -0.0941(5) 0.3472(3) 0.0575(16) Uani 1 1 d .
C5 C 0.2474(5) -0.0069(5) 0.4556(3) 0.0547(15) Uani 1 1 d .
C7 C 0.5839(5) -0.0304(5) 0.3083(3) 0.0577(16) Uani 1 1 d .
H7A H 0.6625 0.0256 0.3182 0.069 Uiso 1 1 calc R
H7B H 0.6120 -0.1080 0.3202 0.069 Uiso 1 1 calc R
C8 C 0.4339(5) -0.1350(4) 0.2084(3) 0.0521(15) Uani 1 1 d .
H8A H 0.4523 -0.2092 0.2271 0.063 Uiso 1 1 calc R
H8B H 0.4263 -0.1585 0.1538 0.063 Uiso 1 1 calc R
C9 C 0.5841(5) 0.0262(4) 0.1861(3) 0.0403(13) Uani 1 1 d .
C10 C 0.5112(5) 0.0318(4) 0.1211(3) 0.0418(13) Uani 1 1 d .
H10A H 0.4300 -0.0136 0.1077 0.050 Uiso 1 1 calc R
C11 C 0.5564(5) 0.1034(4) 0.0758(2) 0.0406(13) Uani 1 1 d .
H11A H 0.5061 0.1051 0.0310 0.049 Uiso 1 1 calc R
C12 C 0.6721(5) 0.1721(4) 0.0934(3) 0.0398(12) Uani 1 1 d .
C13 C 0.7437(5) 0.1672(5) 0.1588(3) 0.0542(15) Uani 1 1 d .
H13A H 0.8236 0.2144 0.1726 0.065 Uiso 1 1 calc R
C14 C 0.7011(5) 0.0953(5) 0.2036(3) 0.0540(15) Uani 1 1 d .
H14A H 0.7528 0.0927 0.2478 0.065 Uiso 1 1 calc R
C15 C 0.2831(5) -0.2849(4) 0.4689(3) 0.0477(14) Uani 1 1 d .
C16 C 0.1708(6) -0.2425(5) 0.5047(3) 0.0758(19) Uani 1 1 d .
H16A H 0.1051 -0.2029 0.4803 0.091 Uiso 1 1 calc R
C17 C 0.1542(8) -0.2574(6) 0.5751(4) 0.103(3) Uani 1 1 d .
H17A H 0.0782 -0.2269 0.5993 0.124 Uiso 1 1 calc R
C18 C 0.2477(9) -0.3164(7) 0.6105(4) 0.093(2) Uani 1 1 d .
H18A H 0.2356 -0.3273 0.6589 0.112 Uiso 1 1 calc R
C19 C 0.3561(7) -0.3587(6) 0.5767(4) 0.085(2) Uani 1 1 d .
H19A H 0.4209 -0.3988 0.6014 0.102 Uiso 1 1 calc R
C20 C 0.3731(6) -0.3440(5) 0.5064(3) 0.0633(16) Uani 1 1 d .
H20A H 0.4496 -0.3756 0.4830 0.076 Uiso 1 1 calc R
C21 C 0.1804(5) -0.3783(4) 0.3217(3) 0.0446(13) Uani 1 1 d .
C22 C 0.1339(5) -0.3696(5) 0.2512(3) 0.0599(15) Uani 1 1 d .
H22A H 0.1608 -0.3025 0.2318 0.072 Uiso 1 1 calc R
C23 C 0.0486(6) -0.4583(6) 0.2091(3) 0.0667(17) Uani 1 1 d .
H23A H 0.0176 -0.4523 0.1607 0.080 Uiso 1 1 calc R
C24 C 0.0090(6) -0.5537(5) 0.2364(4) 0.0677(17) Uani 1 1 d .
H24A H -0.0504 -0.6142 0.2075 0.081 Uiso 1 1 calc R
C25 C 0.0548(6) -0.5627(5) 0.3059(4) 0.0729(18) Uani 1 1 d .
H25A H 0.0274 -0.6302 0.3248 0.088 Uiso 1 1 calc R
C26 C 0.1400(5) -0.4756(5) 0.3487(3) 0.0605(16) Uani 1 1 d .
H26A H 0.1707 -0.4829 0.3969 0.073 Uiso 1 1 calc R
C27 C 0.4584(5) -0.3245(5) 0.3520(3) 0.0402(13) Uani 1 1 d .
C28 C 0.5705(6) -0.2684(5) 0.3922(3) 0.0488(14) Uani 1 1 d .
H28A H 0.5618 -0.2017 0.4323 0.059 Uiso 1 1 calc R
C29 C 0.6951(6) -0.3081(5) 0.3748(3) 0.0594(16) Uani 1 1 d .
H29A H 0.7718 -0.2698 0.4031 0.071 Uiso 1 1 calc R
C30 C 0.7070(6) -0.4039(6) 0.3160(4) 0.0640(17) Uani 1 1 d .
H30A H 0.7926 -0.4311 0.3037 0.077 Uiso 1 1 calc R
C31 C 0.5972(7) -0.4605(5) 0.2750(3) 0.0661(17) Uani 1 1 d .
H31A H 0.6066 -0.5256 0.2340 0.079 Uiso 1 1 calc R
C32 C 0.4720(5) -0.4218(5) 0.2937(3) 0.0516(14) Uani 1 1 d .
H32A H 0.3953 -0.4623 0.2665 0.062 Uiso 1 1 calc R
C33 C 0.0723(5) 0.2501(6) -0.0643(3) 0.0708(18) Uani 1 1 d .
H33A H 0.0008 0.2530 -0.0302 0.085 Uiso 1 1 calc R
H33B H 0.0560 0.3144 -0.0923 0.085 Uiso 1 1 calc R
C34 C 0.0622(7) 0.1296(7) -0.1176(4) 0.131(3) Uani 1 1 d .
H34A H -0.0271 0.1176 -0.1427 0.197 Uiso 1 1 calc R
H34B H 0.0792 0.0648 -0.0908 0.197 Uiso 1 1 calc R
H34C H 0.1278 0.1276 -0.1542 0.197 Uiso 1 1 calc R
C35 C 0.1941(6) 0.4047(5) 0.0280(3) 0.0718(18) Uani 1 1 d .
H35A H 0.1775 0.4613 -0.0053 0.086 Uiso 1 1 calc R
H35B H 0.1157 0.4055 0.0572 0.086 Uiso 1 1 calc R
C36 C 0.3118(7) 0.4535(7) 0.0803(4) 0.110(3) Uani 1 1 d .
H36A H 0.2988 0.5389 0.1027 0.165 Uiso 1 1 calc R
H36B H 0.3921 0.4466 0.0533 0.165 Uiso 1 1 calc R
H36C H 0.3210 0.4068 0.1191 0.165 Uiso 1 1 calc R
C37 C 0.2292(6) 0.1869(5) 0.0281(3) 0.0722(18) Uani 1 1 d .
H37A H 0.2384 0.1067 -0.0049 0.087 Uiso 1 1 calc R
H37B H 0.3153 0.2090 0.0570 0.087 Uiso 1 1 calc R
C38 C 0.1261(6) 0.1749(6) 0.0804(4) 0.100(2) Uani 1 1 d .
H38A H 0.1517 0.1127 0.1078 0.150 Uiso 1 1 calc R
H38B H 0.0404 0.1515 0.0526 0.150 Uiso 1 1 calc R
H38C H 0.1186 0.2527 0.1151 0.150 Uiso 1 1 calc R
C39 C 0.3174(5) 0.2743(6) -0.0669(3) 0.0733(18) Uani 1 1 d .
H39A H 0.3230 0.1903 -0.0959 0.088 Uiso 1 1 calc R
H39B H 0.4002 0.2933 -0.0345 0.088 Uiso 1 1 calc R
C40 C 0.3110(6) 0.3592(7) -0.1197(4) 0.107(3) Uani 1 1 d .
H40A H 0.3922 0.3535 -0.1460 0.161 Uiso 1 1 calc R
H40B H 0.3027 0.4425 -0.0920 0.161 Uiso 1 1 calc R
H40C H 0.2341 0.3365 -0.1553 0.161 Uiso 1 1 calc R

loop_
_atom_site_aniso_label
_atom_site_aniso_U_11
_atom_site_aniso_U_22
_atom_site_aniso_U_33
_atom_site_aniso_U_23
_atom_site_aniso_U_13
_atom_site_aniso_U_12
Fe1 0.0444(5) 0.0382(5) 0.0433(5) 0.0128(4) -0.0068(4) -0.0014(4)
Fe2 0.0398(5) 0.0379(5) 0.0401(5) 0.0106(4) 0.0050(4) -0.0013(4)
S1 0.0441(8) 0.0461(9) 0.0456(9) 0.0171(6) -0.0077(6) -0.0046(6)
S2 0.0412(8) 0.0426(9) 0.0419(8) 0.0090(6) 0.0002(6) -0.0053(6)
S3 0.0509(11) 0.0955(14) 0.0722(12) 0.0503(11) -0.0104(8) -0.0246(10)
P1 0.0437(9) 0.0397(9) 0.0387(8) 0.0114(6) 0.0047(6) -0.0024(6)
O4 0.047(3) 0.112(4) 0.113(4) 0.032(3) 0.015(3) -0.003(3)
O5 0.129(4) 0.084(3) 0.060(3) -0.013(3) 0.032(3) -0.014(3)
O2 0.140(4) 0.070(3) 0.064(3) -0.003(2) -0.007(3) 0.031(3)
O3 0.053(3) 0.076(3) 0.099(3) 0.016(2) -0.016(2) 0.007(2)
O1 0.100(3) 0.050(3) 0.102(3) 0.029(2) 0.031(3) -0.001(2)
O7 0.059(3) 0.260(7) 0.290(7) 0.242(7) -0.047(4) -0.044(4)
O8 0.171(5) 0.173(5) 0.073(4) -0.001(4) 0.045(3) -0.092(4)
O9 0.055(3) 0.069(3) 0.072(3) 0.028(2) -0.0023(19) -0.021(2)
N1 0.043(3) 0.053(3) 0.054(3) 0.020(2) 0.004(2) -0.011(2)
N2 0.043(3) 0.065(3) 0.047(3) 0.015(3) 0.004(2) 0.011(2)
C1 0.064(4) 0.040(4) 0.060(4) 0.009(3) -0.002(3) 0.003(3)
C2 0.088(5) 0.041(4) 0.046(4) 0.007(3) -0.016(3) 0.010(3)
C3 0.062(5) 0.048(4) 0.057(4) 0.013(3) -0.005(3) 0.001(3)
C4 0.042(4) 0.065(4) 0.071(4) 0.025(3) 0.013(3) 0.000(3)
C5 0.063(4) 0.047(4) 0.053(4) 0.004(3) 0.013(3) -0.001(3)
C7 0.032(3) 0.086(4) 0.064(4) 0.037(3) -0.002(3) -0.003(3)
C8 0.061(4) 0.038(4) 0.062(4) 0.015(3) 0.022(3) 0.004(3)
C9 0.032(3) 0.039(3) 0.056(4) 0.020(3) 0.010(3) 0.005(3)
C10 0.030(3) 0.043(3) 0.054(4) 0.015(3) -0.002(3) -0.006(2)
C11 0.040(3) 0.046(4) 0.037(3) 0.013(3) -0.005(2) 0.001(3)
C12 0.034(3) 0.043(3) 0.044(3) 0.016(3) -0.001(2) -0.005(3)
C13 0.040(3) 0.072(4) 0.054(4) 0.027(3) -0.014(3) -0.022(3)
C14 0.053(4) 0.066(4) 0.048(4) 0.029(3) -0.008(3) -0.021(3)
C15 0.063(4) 0.044(4) 0.039(3) 0.014(3) 0.015(3) -0.007(3)
C16 0.089(5) 0.078(5) 0.072(5) 0.032(4) 0.036(4) 0.015(4)
C17 0.138(7) 0.105(6) 0.086(6) 0.042(5) 0.069(5) 0.023(5)
C18 0.146(8) 0.097(6) 0.047(5) 0.029(4) 0.031(5) -0.010(5)
C19 0.106(6) 0.111(6) 0.047(5) 0.039(4) 0.000(4) -0.010(5)
C20 0.067(4) 0.078(5) 0.053(4) 0.030(3) 0.007(3) -0.001(3)
C21 0.044(3) 0.040(4) 0.046(4) 0.003(3) 0.000(3) -0.001(3)
C22 0.063(4) 0.046(4) 0.068(4) 0.008(3) -0.002(3) -0.009(3)
C23 0.068(4) 0.064(5) 0.061(4) 0.001(4) -0.012(3) 0.002(4)
C24 0.049(4) 0.051(5) 0.093(6) -0.005(4) 0.000(4) -0.008(3)
C25 0.075(5) 0.048(5) 0.099(6) 0.022(4) 0.009(4) -0.007(4)
C26 0.062(4) 0.038(4) 0.081(4) 0.012(3) 0.001(3) -0.013(3)
C27 0.049(4) 0.043(4) 0.033(3) 0.017(3) 0.005(3) 0.005(3)
C28 0.046(4) 0.050(4) 0.052(4) 0.015(3) 0.007(3) 0.005(3)
C29 0.052(4) 0.061(4) 0.069(5) 0.024(4) -0.001(3) 0.005(3)
C30 0.048(5) 0.073(5) 0.082(5) 0.034(4) 0.023(4) 0.022(4)
C31 0.069(5) 0.062(4) 0.070(5) 0.010(3) 0.026(4) 0.022(4)
C32 0.055(4) 0.050(4) 0.051(4) 0.012(3) 0.011(3) -0.003(3)
C33 0.056(4) 0.093(5) 0.066(4) 0.026(4) -0.009(3) 0.014(4)
C34 0.106(7) 0.144(8) 0.114(7) -0.029(6) -0.029(5) -0.019(5)
C35 0.091(5) 0.061(5) 0.063(4) 0.005(3) 0.022(4) 0.013(4)
C36 0.117(7) 0.119(7) 0.082(6) 0.002(4) -0.003(5) -0.045(5)
C37 0.066(4) 0.086(5) 0.070(4) 0.029(4) 0.001(3) 0.022(4)
C38 0.100(6) 0.121(6) 0.105(6) 0.073(5) 0.032(4) 0.022(4)
C39 0.049(4) 0.107(5) 0.071(5) 0.026(4) 0.026(3) 0.022(3)
C40 0.098(6) 0.149(7) 0.098(6) 0.060(5) 0.058(4) 0.032(5)

loop_
_atom_type_symbol
_atom_type_description
_atom_type_scat_dispersion_real
_atom_type_scat_dispersion_imag
_atom_type_scat_source
C C 0.0181 0.0091 'International Tables Vol C Tables 4.2.6.8 and 6.1.1.4'
H H 0.0000 0.0000 'International Tables Vol C Tables 4.2.6.8 and 6.1.1.4'
N N 0.0311 0.0180 'International Tables Vol C Tables 4.2.6.8 and 6.1.1.4'
O O 0.0492 0.0322 'International Tables Vol C Tables 4.2.6.8 and 6.1.1.4'
P P 0.2955 0.4335 'International Tables Vol C Tables 4.2.6.8 and 6.1.1.4'
S S 0.3331 0.5567 'International Tables Vol C Tables 4.2.6.8 and 6.1.1.4'
Fe Fe -1.1336 3.1974 'International Tables Vol C Tables 4.2.6.8 and 6.1.1.4'

loop_
_geom_angle_atom_site_label_1
_geom_angle_atom_site_label_2
_geom_angle_atom_site_label_3
_geom_angle
C3 Fe1 C2 92.2(2)
C3 Fe1 C1 98.6(2)
C2 Fe1 C1 95.9(3)
C3 Fe1 S1 154.67(18)
C2 Fe1 S1 88.27(17)
C1 Fe1 S1 106.57(17)
C3 Fe1 S2 85.30(17)
C2 Fe1 S2 155.65(19)
C1 Fe1 S2 108.41(18)
S1 Fe1 S2 83.96(5)
C3 Fe1 Fe2 98.31(17)
C2 Fe1 Fe2 100.17(18)
C1 Fe1 Fe2 156.13(17)
S1 Fe1 Fe2 56.81(4)
S2 Fe1 Fe2 56.49(4)
C4 Fe2 C5 90.8(2)
C4 Fe2 P1 94.46(18)
C5 Fe2 P1 96.77(17)
C4 Fe2 S2 89.41(17)
C5 Fe2 S2 157.47(18)
P1 Fe2 S2 105.67(5)
C4 Fe2 S1 155.64(18)
C5 Fe2 S1 86.86(17)
P1 Fe2 S1 109.90(5)
S2 Fe2 S1 83.75(5)
C4 Fe2 Fe1 100.59(17)
C5 Fe2 Fe1 101.33(17)
P1 Fe2 Fe1 156.19(5)
S2 Fe2 Fe1 56.59(4)
S1 Fe2 Fe1 56.36(4)
C7 S1 Fe1 109.42(16)
C7 S1 Fe2 116.72(18)
Fe1 S1 Fe2 66.83(4)
C8 S2 Fe2 110.55(17)
C8 S2 Fe1 111.25(17)
Fe2 S2 Fe1 66.92(4)
O7 S3 O9 115.1(3)
O7 S3 O8 111.6(4)
O9 S3 O8 111.3(3)
O7 S3 C12 106.4(2)
O9 S3 C12 107.7(2)
O8 S3 C12 103.9(3)
C15 P1 C27 103.4(2)
C15 P1 C21 101.6(2)
C27 P1 C21 102.7(2)
C15 P1 Fe2 114.78(17)
C27 P1 Fe2 117.10(16)
C21 P1 Fe2 115.19(17)
C9 N1 C8 121.4(4)
C9 N1 C7 122.0(4)
C8 N1 C7 113.8(4)
C39 N2 C33 111.9(4)
C39 N2 C35 110.0(4)
C33 N2 C35 107.0(4)
C39 N2 C37 106.3(4)
C33 N2 C37 110.7(4)
C35 N2 C37 111.0(4)
O1 C1 Fe1 173.0(5)
O2 C2 Fe1 178.1(6)
O3 C3 Fe1 179.2(5)
O4 C4 Fe2 176.9(5)
O5 C5 Fe2 176.5(5)
N1 C7 S1 117.1(3)
N1 C7 H7A 108.0
S1 C7 H7A 108.0
N1 C7 H7B 108.0
S1 C7 H7B 108.0
H7A C7 H7B 107.3
N1 C8 S2 116.2(3)
N1 C8 H8A 108.2
S2 C8 H8A 108.2
N1 C8 H8B 108.2
S2 C8 H8B 108.2
H8A C8 H8B 107.4
C14 C9 C10 117.8(4)
C14 C9 N1 121.0(4)
C10 C9 N1 121.1(5)
C11 C10 C9 120.0(4)
C11 C10 H10A 120.0
C9 C10 H10A 120.0
C12 C11 C10 122.0(4)
C12 C11 H11A 119.0
C10 C11 H11A 119.0
C11 C12 C13 117.7(4)
C11 C12 S3 119.6(4)
C13 C12 S3 122.7(4)
C14 C13 C12 120.9(5)
C14 C13 H13A 119.5
C12 C13 H13A 119.5
C13 C14 C9 121.5(5)
C13 C14 H14A 119.2
C9 C14 H14A 119.2
C20 C15 C16 117.0(5)
C20 C15 P1 125.0(4)
C16 C15 P1 118.0(4)
C17 C16 C15 120.7(6)
C17 C16 H16A 119.7
C15 C16 H16A 119.7
C18 C17 C16 120.1(6)
C18 C17 H17A 119.9
C16 C17 H17A 119.9
C19 C18 C17 120.1(6)
C19 C18 H18A 120.0
C17 C18 H18A 120.0
C18 C19 C20 120.0(7)
C18 C19 H19A 120.0
C20 C19 H19A 120.0
C19 C20 C15 122.1(6)
C19 C20 H20A 118.9
C15 C20 H20A 118.9
C26 C21 C22 118.9(5)
C26 C21 P1 121.6(4)
C22 C21 P1 119.5(4)
C23 C22 C21 120.2(5)
C23 C22 H22A 119.9
C21 C22 H22A 119.9
C24 C23 C22 120.4(6)
C24 C23 H23A 119.8
C22 C23 H23A 119.8
C23 C24 C25 119.6(6)
C23 C24 H24A 120.2
C25 C24 H24A 120.2
C24 C25 C26 121.0(6)
C24 C25 H25A 119.5
C26 C25 H25A 119.5
C21 C26 C25 119.9(6)
C21 C26 H26A 120.0
C25 C26 H26A 120.0
C28 C27 C32 119.2(5)
C28 C27 P1 118.1(4)
C32 C27 P1 122.6(4)
C27 C28 C29 120.8(5)
C27 C28 H28A 119.6
C29 C28 H28A 119.6
C30 C29 C28 119.3(6)
C30 C29 H29A 120.4
C28 C29 H29A 120.4
C31 C30 C29 121.0(5)
C31 C30 H30A 119.5
C29 C30 H30A 119.5
C30 C31 C32 119.4(6)
C30 C31 H31A 120.3
C32 C31 H31A 120.3
C27 C32 C31 120.3(5)
C27 C32 H32A 119.8
C31 C32 H32A 119.8
C34 C33 N2 115.5(5)
C34 C33 H33A 108.4
N2 C33 H33A 108.4
C34 C33 H33B 108.4
N2 C33 H33B 108.4
H33A C33 H33B 107.5
C33 C34 H34A 109.5
C33 C34 H34B 109.5
H34A C34 H34B 109.5
C33 C34 H34C 109.5
H34A C34 H34C 109.5
H34B C34 H34C 109.5
C36 C35 N2 117.4(5)
C36 C35 H35A 108.0
N2 C35 H35A 108.0
C36 C35 H35B 108.0
N2 C35 H35B 108.0
H35A C35 H35B 107.2
C35 C36 H36A 109.5
C35 C36 H36B 109.5
H36A C36 H36B 109.5
C35 C36 H36C 109.5
H36A C36 H36C 109.5
H36B C36 H36C 109.5
C38 C37 N2 115.8(5)
C38 C37 H37A 108.3
N2 C37 H37A 108.3
C38 C37 H37B 108.3
N2 C37 H37B 108.3
H37A C37 H37B 107.4
C37 C38 H38A 109.5
C37 C38 H38B 109.5
H38A C38 H38B 109.5
C37 C38 H38C 109.5
H38A C38 H38C 109.5
H38B C38 H38C 109.5
N2 C39 C40 115.5(5)
N2 C39 H39A 108.4
C40 C39 H39A 108.4
N2 C39 H39B 108.4
C40 C39 H39B 108.4
H39A C39 H39B 107.5
C39 C40 H40A 109.5
C39 C40 H40B 109.5
H40A C40 H40B 109.5
C39 C40 H40C 109.5
H40A C40 H40C 109.5
H40B C40 H40C 109.5

loop_
_geom_bond_atom_site_label_1
_geom_bond_atom_site_label_2
_geom_bond_distance
Fe1 C3 1.760(6)
Fe1 C2 1.762(6)
Fe1 C1 1.796(6)
Fe1 S1 2.2690(14)
Fe1 S2 2.2736(15)
Fe1 Fe2 2.5057(10)
Fe2 C4 1.760(6)
Fe2 C5 1.763(6)
Fe2 P1 2.2468(15)
Fe2 S2 2.2710(14)
Fe2 S1 2.2809(14)
S1 C7 1.854(5)
S2 C8 1.852(5)
S3 O7 1.388(5)
S3 O9 1.435(3)
S3 O8 1.468(5)
S3 C12 1.775(5)
P1 C15 1.824(5)
P1 C27 1.828(5)
P1 C21 1.831(5)
O4 C4 1.144(5)
O5 C5 1.136(5)
O2 C2 1.144(6)
O3 C3 1.151(5)
O1 C1 1.140(6)
N1 C9 1.408(5)
N1 C8 1.428(6)
N1 C7 1.439(6)
N2 C39 1.504(6)
N2 C33 1.506(6)
N2 C35 1.509(6)
N2 C37 1.512(6)
C7 H7A 0.9900
C7 H7B 0.9900
C8 H8A 0.9900
C8 H8B 0.9900
C9 C14 1.387(6)
C9 C10 1.387(6)
C10 C11 1.380(6)
C10 H10A 0.9500
C11 C12 1.374(6)
C11 H11A 0.9500
C12 C13 1.383(6)
C13 C14 1.367(6)
C13 H13A 0.9500
C14 H14A 0.9500
C15 C20 1.375(6)
C15 C16 1.395(7)
C16 C17 1.377(7)
C16 H16A 0.9500
C17 C18 1.375(9)
C17 H17A 0.9500
C18 C19 1.345(8)
C18 H18A 0.9500
C19 C20 1.375(7)
C19 H19A 0.9500
C20 H20A 0.9500
C21 C26 1.370(6)
C21 C22 1.388(6)
C22 C23 1.380(7)
C22 H22A 0.9500
C23 C24 1.352(7)
C23 H23A 0.9500
C24 C25 1.369(8)
C24 H24A 0.9500
C25 C26 1.373(7)
C25 H25A 0.9500
C26 H26A 0.9500
C27 C28 1.380(6)
C27 C32 1.384(6)
C28 C29 1.379(7)
C28 H28A 0.9500
C29 C30 1.379(7)
C29 H29A 0.9500
C30 C31 1.369(7)
C30 H30A 0.9500
C31 C32 1.388(7)
C31 H31A 0.9500
C32 H32A 0.9500
C33 C34 1.501(8)
C33 H33A 0.9900
C33 H33B 0.9900
C34 H34A 0.9800
C34 H34B 0.9800
C34 H34C 0.9800
C35 C36 1.503(7)
C35 H35A 0.9900
C35 H35B 0.9900
C36 H36A 0.9800
C36 H36B 0.9800
C36 H36C 0.9800
C37 C38 1.499(7)
C37 H37A 0.9900
C37 H37B 0.9900
C38 H38A 0.9800
C38 H38B 0.9800
C38 H38C 0.9800
C39 C40 1.511(7)
C39 H39A 0.9900
C39 H39B 0.9900
C40 H40A 0.9800
C40 H40B 0.9800
C40 H40C 0.9800

loop_
_geom_torsion_atom_site_label_1
_geom_torsion_atom_site_label_2
_geom_torsion_atom_site_label_3
_geom_torsion_atom_site_label_4
_geom_torsion
C3 Fe1 Fe2 C4 -3.5(3)
C2 Fe1 Fe2 C4 90.3(3)
C1 Fe1 Fe2 C4 -138.1(5)
S1 Fe1 Fe2 C4 171.41(19)
S2 Fe1 Fe2 C4 -82.19(19)
C3 Fe1 Fe2 C5 -96.5(2)
C2 Fe1 Fe2 C5 -2.7(3)
C1 Fe1 Fe2 C5 128.9(5)
S1 Fe1 Fe2 C5 78.44(18)
S2 Fe1 Fe2 C5 -175.15(18)
C3 Fe1 Fe2 P1 124.8(2)
C2 Fe1 Fe2 P1 -141.4(2)
C1 Fe1 Fe2 P1 -9.8(5)
S1 Fe1 Fe2 P1 -60.30(13)
S2 Fe1 Fe2 P1 46.10(13)
C3 Fe1 Fe2 S2 78.70(17)
C2 Fe1 Fe2 S2 172.45(19)
C1 Fe1 Fe2 S2 -55.9(4)
S1 Fe1 Fe2 S2 -106.40(6)
C3 Fe1 Fe2 S1 -174.90(18)
C2 Fe1 Fe2 S1 -81.14(19)
C1 Fe1 Fe2 S1 50.5(4)
S2 Fe1 Fe2 S1 106.40(6)
C3 Fe1 S1 C7 123.4(4)
C2 Fe1 S1 C7 -145.1(3)
C1 Fe1 S1 C7 -49.4(3)
S2 Fe1 S1 C7 58.03(19)
Fe2 Fe1 S1 C7 111.57(19)
C3 Fe1 S1 Fe2 11.9(4)
C2 Fe1 S1 Fe2 103.35(19)
C1 Fe1 S1 Fe2 -160.99(18)
S2 Fe1 S1 Fe2 -53.54(4)
C4 Fe2 S1 C7 -121.8(5)
C5 Fe2 S1 C7 153.2(3)
P1 Fe2 S1 C7 57.18(19)
S2 Fe2 S1 C7 -47.26(18)
Fe1 Fe2 S1 C7 -100.93(18)
C4 Fe2 S1 Fe1 -20.8(4)
C5 Fe2 S1 Fe1 -105.83(17)
P1 Fe2 S1 Fe1 158.11(5)
S2 Fe2 S1 Fe1 53.66(4)
C4 Fe2 S2 C8 -151.7(2)
C5 Fe2 S2 C8 117.6(5)
P1 Fe2 S2 C8 -57.29(18)
S1 Fe2 S2 C8 51.68(18)
Fe1 Fe2 S2 C8 105.13(18)
C4 Fe2 S2 Fe1 103.12(18)
C5 Fe2 S2 Fe1 12.5(5)
P1 Fe2 S2 Fe1 -162.42(5)
S1 Fe2 S2 Fe1 -53.46(4)
C3 Fe1 S2 C8 152.7(2)
C2 Fe1 S2 C8 -122.4(5)
C1 Fe1 S2 C8 55.2(2)
S1 Fe1 S2 C8 -50.27(18)
Fe2 Fe1 S2 C8 -104.10(18)
C3 Fe1 S2 Fe2 -103.20(17)
C2 Fe1 S2 Fe2 -18.3(4)
C1 Fe1 S2 Fe2 159.32(18)
S1 Fe1 S2 Fe2 53.83(4)
C4 Fe2 P1 C15 -85.4(3)
C5 Fe2 P1 C15 6.0(3)
S2 Fe2 P1 C15 -176.01(19)
S1 Fe2 P1 C15 95.1(2)
Fe1 Fe2 P1 C15 145.3(2)
C4 Fe2 P1 C27 153.1(3)
C5 Fe2 P1 C27 -115.6(3)
S2 Fe2 P1 C27 62.4(2)
S1 Fe2 P1 C27 -26.5(2)
Fe1 Fe2 P1 C27 23.8(3)
C4 Fe2 P1 C21 32.2(3)
C5 Fe2 P1 C21 123.5(2)
S2 Fe2 P1 C21 -58.47(19)
S1 Fe2 P1 C21 -147.40(18)
Fe1 Fe2 P1 C21 -97.1(2)
C3 Fe1 C1 O1 55(4)
C2 Fe1 C1 O1 -38(4)
S1 Fe1 C1 O1 -128(4)
S2 Fe1 C1 O1 143(4)
Fe2 Fe1 C1 O1 -171(4)
C3 Fe1 C2 O2 26(15)
C1 Fe1 C2 O2 124(15)
S1 Fe1 C2 O2 -129(15)
S2 Fe1 C2 O2 -58(16)
Fe2 Fe1 C2 O2 -73(15)
C2 Fe1 C3 O3 -102(45)
C1 Fe1 C3 O3 162(45)
S1 Fe1 C3 O3 -11(45)
S2 Fe1 C3 O3 54(45)
Fe2 Fe1 C3 O3 -1(45)
C5 Fe2 C4 O4 55(9)
P1 Fe2 C4 O4 152(9)
S2 Fe2 C4 O4 -103(9)
S1 Fe2 C4 O4 -29(9)
Fe1 Fe2 C4 O4 -47(9)
C4 Fe2 C5 O5 -67(9)
P1 Fe2 C5 O5 -161(9)
S2 Fe2 C5 O5 23(9)
S1 Fe2 C5 O5 89(9)
Fe1 Fe2 C5 O5 34(9)
C9 N1 C7 S1 101.8(5)
C8 N1 C7 S1 -59.3(5)
Fe1 S1 C7 N1 -16.8(4)
Fe2 S1 C7 N1 56.3(4)
C9 N1 C8 S2 -91.2(5)
C7 N1 C8 S2 70.0(5)
Fe2 S2 C8 N1 -73.9(4)
Fe1 S2 C8 N1 -1.5(4)
C8 N1 C9 C14 -172.2(4)
C7 N1 C9 C14 28.1(7)
C8 N1 C9 C10 3.9(7)
C7 N1 C9 C10 -155.9(5)
C14 C9 C10 C11 0.7(7)
N1 C9 C10 C11 -175.4(4)
C9 C10 C11 C12 -1.1(8)
C10 C11 C12 C13 0.4(7)
C10 C11 C12 S3 177.1(4)
O7 S3 C12 C11 45.9(5)
O9 S3 C12 C11 169.8(4)
O8 S3 C12 C11 -72.0(5)
O7 S3 C12 C13 -137.6(5)
O9 S3 C12 C13 -13.7(5)
O8 S3 C12 C13 104.5(5)
C11 C12 C13 C14 0.6(8)
S3 C12 C13 C14 -176.0(4)
C12 C13 C14 C9 -0.9(8)
C10 C9 C14 C13 0.2(8)
N1 C9 C14 C13 176.4(5)
C27 P1 C15 C20 -3.9(5)
C21 P1 C15 C20 102.3(5)
Fe2 P1 C15 C20 -132.7(4)
C27 P1 C15 C16 177.8(4)
C21 P1 C15 C16 -75.9(5)
Fe2 P1 C15 C16 49.1(5)
C20 C15 C16 C17 1.5(9)
P1 C15 C16 C17 179.8(5)
C15 C16 C17 C18 -1.1(10)
C16 C17 C18 C19 0.6(11)
C17 C18 C19 C20 -0.6(11)
C18 C19 C20 C15 1.0(9)
C16 C15 C20 C19 -1.4(8)
P1 C15 C20 C19 -179.7(4)
C15 P1 C21 C26 -19.7(5)
C27 P1 C21 C26 87.1(5)
Fe2 P1 C21 C26 -144.4(4)
C15 P1 C21 C22 162.0(4)
C27 P1 C21 C22 -91.2(4)
Fe2 P1 C21 C22 37.2(5)
C26 C21 C22 C23 -0.2(8)
P1 C21 C22 C23 178.2(4)
C21 C22 C23 C24 0.5(9)
C22 C23 C24 C25 -0.6(9)
C23 C24 C25 C26 0.5(10)
C22 C21 C26 C25 0.1(8)
P1 C21 C26 C25 -178.2(4)
C24 C25 C26 C21 -0.2(9)
C15 P1 C27 C28 -64.5(4)
C21 P1 C27 C28 -169.9(4)
Fe2 P1 C27 C28 62.8(4)
C15 P1 C27 C32 118.3(4)
C21 P1 C27 C32 12.9(4)
Fe2 P1 C27 C32 -114.4(4)
C32 C27 C28 C29 0.1(7)
P1 C27 C28 C29 -177.1(4)
C27 C28 C29 C30 0.8(8)
C28 C29 C30 C31 -0.4(8)
C29 C30 C31 C32 -1.0(8)
C28 C27 C32 C31 -1.6(7)
P1 C27 C32 C31 175.6(4)
C30 C31 C32 C27 2.0(8)
C39 N2 C33 C34 57.2(7)
C35 N2 C33 C34 177.7(6)
C37 N2 C33 C34 -61.2(7)
C39 N2 C35 C36 -60.1(6)
C33 N2 C35 C36 178.2(5)
C37 N2 C35 C36 57.3(6)
C39 N2 C37 C38 -179.6(5)
C33 N2 C37 C38 -57.8(7)
C35 N2 C37 C38 60.8(7)
C33 N2 C39 C40 58.5(7)
C35 N2 C39 C40 -60.2(7)
C37 N2 C39 C40 179.5(5)
